data_8105577
loop_
_publ_author_name
'Naicker, Tricia'
'Brasil, Edikarlos'
'Samipillai, Marivel'
'Govender, Thavendran'
'Baijnath, Sooraj'

_publ_section_title
;
 Crystal structure of
 2-(4-fluorophenyl)-N-phenyl-2-(phenylamino)ethanesulfonamide -- toluene
 (1/0.5), C23.5H23FN2O2S
;
_journal_issue 1
_journal_name_full 'Zeitschrift f\"ur Kristallographie - New Crystal Structures'
_journal_page_first 169
_journal_page_last 171
_journal_paper_doi 10.1515/ncrs-2018-0253
_journal_volume 234
_journal_year 2018
_chemical_formula_moiety 'C20 H19 F N2 O2 S, 0.5(C7 H8)'
_chemical_formula_sum 'C23.5 H23 F N2 O2 S'
_chemical_formula_weight 416.50
_space_group_crystal_system monoclinic
_space_group_IT_number 15
_space_group_name_Hall '-C 2yc'
_space_group_name_H-M_alt 'C 1 2/c 1'
_atom_sites_solution_hydrogens mixed
_atom_sites_solution_primary direct
_cell_angle_alpha 90
_cell_angle_beta 102.009(2)
_cell_angle_gamma 90
_cell_formula_units_Z 8
_cell_length_a 27.2594(19)
_cell_length_b 5.7351(4)
_cell_length_c 26.1139(18)
_cell_measurement_reflns_used 9729
_cell_measurement_temperature 100(2)
_cell_measurement_theta_max 28.30
_cell_measurement_theta_min 3.06
_cell_volume 3993.2(5)
_computing_cell_refinement 'COSMO (Bruker, V1.61, 2009)'
_computing_data_collection 'COSMO (Bruker, V1.61, 2009)'
_computing_data_reduction 'SAINT (Bruker)'
_computing_molecular_graphics 'Olex2 (Dolomanov et al., 2009)'
_computing_publication_material 'Olex2 (Dolomanov et al., 2009)'
_computing_structure_refinement 'ShelXL (Sheldrick, 2015)'
_computing_structure_solution 'ShelXS-2013 (Sheldrick, 2008)'
_diffrn_ambient_temperature 100.02
_diffrn_detector 'Bruker APEX2 area detector'
_diffrn_detector_area_resol_mean 7.9
_diffrn_detector_type 'CCD area detector'
_diffrn_measured_fraction_theta_full 0.999
_diffrn_measured_fraction_theta_max 0.997
_diffrn_measurement_device 'three-circle diffractometer'
_diffrn_measurement_device_type 'Bruker APEX-II CCD'
_diffrn_measurement_method '\f and \w scans'
_diffrn_radiation_monochromator graphite
_diffrn_radiation_probe x-ray
_diffrn_radiation_type MoK\a
_diffrn_radiation_wavelength 0.71073
_diffrn_reflns_av_R_equivalents 0.0240
_diffrn_reflns_av_unetI/netI 0.0205
_diffrn_reflns_Laue_measured_fraction_full 0.999
_diffrn_reflns_Laue_measured_fraction_max 0.997
_diffrn_reflns_limit_h_max 35
_diffrn_reflns_limit_h_min -36
_diffrn_reflns_limit_k_max 7
_diffrn_reflns_limit_k_min -7
_diffrn_reflns_limit_l_max 34
_diffrn_reflns_limit_l_min -34
_diffrn_reflns_number 24448
_diffrn_reflns_point_group_measured_fraction_full 0.999
_diffrn_reflns_point_group_measured_fraction_max 0.997
_diffrn_reflns_theta_full 25.242
_diffrn_reflns_theta_max 28.362
_diffrn_reflns_theta_min 1.965
_diffrn_source 'sealed X-ray tube'
_diffrn_source_current 20
_diffrn_source_type 'sealed X-ray tube'
_diffrn_source_voltage 40
_diffrn_standards_number 0
_exptl_absorpt_coefficient_mu 0.195
_exptl_absorpt_correction_T_max 0.7457
_exptl_absorpt_correction_T_min 0.6954
_exptl_absorpt_correction_type multi-scan
_exptl_absorpt_process_details 'SADABS (Bruker)'
_exptl_crystal_colour colourless
_exptl_crystal_colour_primary colourless
_exptl_crystal_density_diffrn 1.386
_exptl_crystal_density_meas .
_exptl_crystal_description needle
_exptl_crystal_F_000 1752
_exptl_crystal_recrystallization_method 'The material was recrystallised from Toluene by slow evaporation'
_exptl_crystal_size_max 0.31
_exptl_crystal_size_mid 0.24
_exptl_crystal_size_min 0.13
_refine_diff_density_max 0.422
_refine_diff_density_min -0.362
_refine_diff_density_rms 0.051
_refine_ls_extinction_coef .
_refine_ls_extinction_method none
_refine_ls_goodness_of_fit_ref 1.032
_refine_ls_hydrogen_treatment mixed
_refine_ls_matrix_type full
_refine_ls_number_parameters 303
_refine_ls_number_reflns 5003
_refine_ls_number_restraints 123
_refine_ls_restrained_S_all 1.028
_refine_ls_R_factor_all 0.0447
_refine_ls_R_factor_gt 0.0358
_refine_ls_shift/su_max 0.001
_refine_ls_shift/su_mean 0.000
_refine_ls_structure_factor_coef Fsqd
_refine_ls_weighting_details 'w=1/[\s^2^(Fo^2^)+(0.0457P)^2^+4.7044P] where P=(Fo^2^+2Fc^2^)/3'
_refine_ls_weighting_scheme calc
_refine_ls_wR_factor_gt 0.0899
_refine_ls_wR_factor_ref 0.0958
_reflns_Friedel_coverage 0.000
_reflns_Friedel_fraction_full .
_reflns_Friedel_fraction_max .
_reflns_number_gt 4259
_reflns_number_total 5003
_reflns_threshold_expression 'I > 2\s(I)'
_cod_data_source_file suppl_ncrs-2018-0253_suppl.cif
_cod_data_source_block 18zs_ggkm_c1_0m
_cod_original_formula_sum 'C23.50 H23 F N2 O2 S'
_cod_database_code 8105577
_shelx_space_group_comment
;
The symmetry employed for this shelxl refinement is uniquely defined
by the following loop, which should always be used as a source of
symmetry information in preference to the above space-group names.
They are only intended as comments.
;
_shelx_estimated_absorpt_t_max 0.975
_shelx_estimated_absorpt_t_min 0.942
_olex2_refinement_description
;
1. Fixed Uiso
 At 1.2 times of:
  All C(H) groups, All C(H,H) groups, All N(H) groups
 At 1.5 times of:
  All C(H,H,H) groups
2. Restrained distances
 C21-C22
 1.51 with sigma of 0.02
 C22-C23 \\sim C23-C24 \\sim C24-C25 \\sim C25-C26 \\sim C26-C27 \\sim C27-C22
 with sigma of 0.02
 C22-C26 \\sim C22-C24 \\sim C27-C25 \\sim C23-C27 \\sim C24-C26 \\sim C23-C25
 with sigma of 0.04
 C21-C27 \\sim C21-C23
 with sigma of 0.04
3. Restrained planarity
 C21, C22, C23, C24, C25, C26, C27
 with sigma of 0.1
4. Uiso/Uaniso restraints and constraints
C21 \\sim C22 \\sim C23 \\sim C24 \\sim C25 \\sim C26 \\sim C27: within 2A with
sigma of 0.04 and sigma for terminal atoms of 0.08
5. Rigid body (RIGU) restrains
 C21, C22, C23, C24, C25, C26, C27
 with sigma for 1-2 distances of 0.004 and sigma for 1-3 distances of 0.004
 C24, C21, C22, C23, C27, C26, C25
 with sigma for 1-2 distances of 0.004 and sigma for 1-3 distances of 0.004
6. Others
 Fixed Sof: C21(0.5) H21A(0.5) H21B(0.5) H21C(0.5) C22(0.5) C23(0.5) H23(0.5)
 C24(0.5) H24(0.5) C25(0.5) H25(0.5) C26(0.5) H26(0.5) C27(0.5) H27(0.5)
7.a Riding coordinates:
 N1(H1)
7.b Ternary CH refined with riding coordinates:
 C8(H8)
7.c Secondary CH2 refined with riding coordinates:
 C7(H7A,H7B)
7.d Aromatic/amide H refined with riding coordinates:
 C4(H4), C5(H5), C6(H6), C10(H10), C11(H11), C3(H3), C2(H2A), C13(H13),
 C14(H14), C16(H16), C17(H17), C18(H18), C19(H19), C20(H20), C23(H23), C24(H24),
  C25(H25), C26(H26), C27(H27)
7.e Idealised Me refined as rotating group:
 C21(H21A,H21B,H21C)
;

loop_
_space_group_symop_operation_xyz
'x, y, z'
'-x, y, -z+1/2'
'x+1/2, y+1/2, z'
'-x+1/2, y+1/2, -z+1/2'
'-x, -y, -z'
'x, -y, z-1/2'
'-x+1/2, -y+1/2, -z'
'x+1/2, -y+1/2, z-1/2'

loop_
_atom_site_label
_atom_site_type_symbol
_atom_site_fract_x
_atom_site_fract_y
_atom_site_fract_z
_atom_site_U_iso_or_equiv
_atom_site_adp_type
_atom_site_occupancy
_atom_site_site_symmetry_order
_atom_site_calc_flag
_atom_site_refinement_flags_posn
_atom_site_refinement_flags_adp
_atom_site_refinement_flags_occupancy
_atom_site_disorder_assembly
_atom_site_disorder_group
S1 S 0.24347(2) 0.27161(5) 0.31603(2) 0.01345(9) Uani 1 1 d . . . . .
F1 F 0.48592(3) 0.36466(17) 0.34266(4) 0.0289(2) Uani 1 1 d . . . . .
O1 O 0.23132(4) 0.11047(17) 0.35354(4) 0.0192(2) Uani 1 1 d . . . . .
O2 O 0.28256(4) 0.21137(19) 0.28887(4) 0.0221(2) Uani 1 1 d . . . . .
N1 N 0.19352(4) 0.3142(2) 0.27017(4) 0.0141(2) Uani 1 1 d . . . . .
H1 H 0.199724 0.418803 0.247685 0.017 Uiso 1 1 d R . . . .
N2 N 0.29754(4) 0.7604(2) 0.42291(4) 0.0161(2) Uani 1 1 d . . . . .
C4 C 0.05088(5) 0.4392(3) 0.30282(6) 0.0220(3) Uani 1 1 d . . . . .
H4 H 0.018825 0.468200 0.310403 0.026 Uiso 1 1 calc R . . . .
C5 C 0.07275(5) 0.6032(3) 0.27569(5) 0.0206(3) Uani 1 1 d . . . . .
H5 H 0.055185 0.742515 0.263755 0.025 Uiso 1 1 calc R . . . .
C6 C 0.12041(5) 0.5649(2) 0.26581(5) 0.0164(3) Uani 1 1 d . . . . .
H6 H 0.135716 0.678716 0.247823 0.020 Uiso 1 1 calc R . . . .
C1 C 0.14539(5) 0.3577(2) 0.28262(5) 0.0135(2) Uani 1 1 d . . . . .
C7 C 0.25712(5) 0.5463(2) 0.34694(5) 0.0136(2) Uani 1 1 d . . . . .
H7A H 0.266781 0.656436 0.321563 0.016 Uiso 1 1 calc R . . . .
H7B H 0.226335 0.607348 0.356656 0.016 Uiso 1 1 calc R . . . .
C8 C 0.29934(5) 0.5385(2) 0.39625(5) 0.0139(2) Uani 1 1 d . . . . .
H8 H 0.291900 0.410566 0.419535 0.017 Uiso 1 1 calc R . . . .
C9 C 0.35038(5) 0.4921(2) 0.38311(5) 0.0142(2) Uani 1 1 d . . . . .
C10 C 0.37608(5) 0.2852(2) 0.39816(5) 0.0175(3) Uani 1 1 d . . . . .
H10 H 0.361956 0.172699 0.417571 0.021 Uiso 1 1 calc R . . . .
C11 C 0.42224(5) 0.2408(2) 0.38511(6) 0.0203(3) Uani 1 1 d . . . . .
H11 H 0.440171 0.101121 0.395857 0.024 Uiso 1 1 calc R . . . .
C12 C 0.44100(5) 0.4064(3) 0.35611(5) 0.0201(3) Uani 1 1 d . . . . .
C3 C 0.07580(5) 0.2324(3) 0.31893(5) 0.0210(3) Uani 1 1 d . . . . .
H3 H 0.060517 0.119511 0.337179 0.025 Uiso 1 1 calc R . . . .
C2 C 0.12293(5) 0.1892(2) 0.30855(5) 0.0172(3) Uani 1 1 d . . . . .
H2A H 0.139665 0.046364 0.319036 0.021 Uiso 1 1 calc R . . . .
C13 C 0.41688(5) 0.6143(3) 0.34047(5) 0.0201(3) Uani 1 1 d . . . . .
H13 H 0.431007 0.724968 0.320632 0.024 Uiso 1 1 calc R . . . .
C14 C 0.37137(5) 0.6565(2) 0.35466(5) 0.0171(3) Uani 1 1 d . . . . .
H14 H 0.354294 0.799170 0.344864 0.021 Uiso 1 1 calc R . . . .
C15 C 0.31376(5) 0.7815(2) 0.47681(5) 0.0147(2) Uani 1 1 d . . . . .
C16 C 0.34210(5) 0.6093(2) 0.50747(5) 0.0185(3) Uani 1 1 d . . . . .
H16 H 0.350417 0.469452 0.491720 0.022 Uiso 1 1 calc R . . . .
C17 C 0.35812(5) 0.6434(3) 0.56124(5) 0.0216(3) Uani 1 1 d . . . . .
H17 H 0.376779 0.524366 0.581950 0.026 Uiso 1 1 calc R . . . .
C18 C 0.34734(5) 0.8471(3) 0.58494(5) 0.0221(3) Uani 1 1 d . . . . .
H18 H 0.359150 0.869953 0.621462 0.027 Uiso 1 1 calc R . . . .
C19 C 0.31900(5) 1.0182(3) 0.55462(5) 0.0210(3) Uani 1 1 d . . . . .
H19 H 0.311241 1.158409 0.570602 0.025 Uiso 1 1 calc R . . . .
C20 C 0.30196(5) 0.9860(2) 0.50136(5) 0.0175(3) Uani 1 1 d . . . . .
H20 H 0.282116 1.103120 0.481212 0.021 Uiso 1 1 calc R . . . .
C21 C 0.47069(16) 0.2774(7) 0.56027(14) 0.0358(9) Uani 0.5 1 d D U P A -1
H21A H 0.434217 0.269302 0.556603 0.054 Uiso 0.5 1 calc GR . P A -1
H21B H 0.480278 0.435673 0.552156 0.054 Uiso 0.5 1 calc GR . P A -1
H21C H 0.487079 0.237755 0.596271 0.054 Uiso 0.5 1 calc GR . P A -1
C22 C 0.48572(13) 0.1192(7) 0.52562(14) 0.0260(7) Uani 0.5 1 d D U P A -1
C23 C 0.45782(15) -0.0810(8) 0.50905(16) 0.0254(8) Uani 0.5 1 d D U P A -1
H23 H 0.426993 -0.105386 0.519796 0.031 Uiso 0.5 1 calc R . P A -1
C24 C 0.47410(16) -0.2460(8) 0.47710(17) 0.0303(8) Uani 0.5 1 d D U P A -1
H24 H 0.454389 -0.381622 0.467226 0.036 Uiso 0.5 1 calc R . P A -1
C25 C 0.51911(15) -0.2172(8) 0.4590(2) 0.0327(8) Uani 0.5 1 d D U P A -1
H25 H 0.530164 -0.327790 0.436765 0.039 Uiso 0.5 1 calc R . P A -1
C26 C 0.54637(17) -0.0139(8) 0.47612(19) 0.0341(9) Uani 0.5 1 d D U P A -1
H26 H 0.577145 0.011562 0.465348 0.041 Uiso 0.5 1 calc R . P A -1
C27 C 0.53057(15) 0.1526(9) 0.50812(18) 0.0287(9) Uani 0.5 1 d D U P A -1
H27 H 0.550148 0.288551 0.518086 0.034 Uiso 0.5 1 calc R . P A -1
H2 H 0.2738(7) 0.850(3) 0.4086(7) 0.026(5) Uiso 1 1 d . . . . .

loop_
_atom_site_aniso_label
_atom_site_aniso_U_11
_atom_site_aniso_U_22
_atom_site_aniso_U_33
_atom_site_aniso_U_23
_atom_site_aniso_U_13
_atom_site_aniso_U_12
S1 0.01351(15) 0.01261(15) 0.01395(15) -0.00205(11) 0.00221(11) 0.00146(11)
F1 0.0190(4) 0.0308(5) 0.0399(5) -0.0031(4) 0.0131(4) 0.0007(4)
O1 0.0221(5) 0.0139(4) 0.0195(5) 0.0039(4) 0.0000(4) 0.0006(4)
O2 0.0165(5) 0.0261(5) 0.0244(5) -0.0098(4) 0.0058(4) 0.0026(4)
N1 0.0149(5) 0.0162(5) 0.0112(5) 0.0002(4) 0.0028(4) -0.0009(4)
N2 0.0202(5) 0.0129(5) 0.0139(5) -0.0008(4) 0.0007(4) 0.0039(4)
C4 0.0139(6) 0.0295(8) 0.0223(7) -0.0021(6) 0.0031(5) 0.0003(6)
C5 0.0187(6) 0.0201(7) 0.0212(6) -0.0003(5) -0.0001(5) 0.0042(5)
C6 0.0181(6) 0.0155(6) 0.0148(6) 0.0005(5) 0.0014(5) -0.0010(5)
C1 0.0128(6) 0.0157(6) 0.0113(5) -0.0025(5) 0.0012(4) -0.0013(5)
C7 0.0153(6) 0.0120(6) 0.0130(5) -0.0010(4) 0.0022(4) 0.0009(5)
C8 0.0166(6) 0.0131(6) 0.0115(5) -0.0007(5) 0.0017(4) 0.0008(5)
C9 0.0147(6) 0.0141(6) 0.0126(5) -0.0018(5) 0.0004(4) -0.0008(5)
C10 0.0195(6) 0.0139(6) 0.0187(6) 0.0009(5) 0.0034(5) -0.0004(5)
C11 0.0194(6) 0.0157(6) 0.0252(7) -0.0009(5) 0.0035(5) 0.0030(5)
C12 0.0147(6) 0.0229(7) 0.0231(7) -0.0049(5) 0.0050(5) -0.0009(5)
C3 0.0184(6) 0.0254(7) 0.0194(6) 0.0025(5) 0.0045(5) -0.0049(5)
C2 0.0174(6) 0.0155(6) 0.0179(6) 0.0017(5) 0.0018(5) -0.0019(5)
C13 0.0195(6) 0.0207(7) 0.0199(6) 0.0015(5) 0.0040(5) -0.0047(5)
C14 0.0180(6) 0.0152(6) 0.0168(6) 0.0015(5) 0.0003(5) 0.0003(5)
C15 0.0146(6) 0.0164(6) 0.0131(5) -0.0009(5) 0.0030(4) -0.0036(5)
C16 0.0215(6) 0.0166(6) 0.0166(6) -0.0010(5) 0.0020(5) 0.0005(5)
C17 0.0220(7) 0.0244(7) 0.0170(6) 0.0028(5) 0.0008(5) 0.0005(6)
C18 0.0224(7) 0.0302(8) 0.0135(6) -0.0033(5) 0.0032(5) -0.0043(6)
C19 0.0246(7) 0.0198(7) 0.0205(6) -0.0053(5) 0.0094(5) -0.0030(5)
C20 0.0190(6) 0.0161(6) 0.0180(6) 0.0009(5) 0.0054(5) -0.0001(5)
C21 0.047(2) 0.038(2) 0.0251(18) -0.0148(16) 0.0137(16) 0.0073(17)
C22 0.0270(17) 0.0289(19) 0.0205(16) 0.0042(14) 0.0016(12) -0.0004(16)
C23 0.023(2) 0.031(3) 0.022(3) 0.0019(17) 0.0049(15) -0.0059(19)
C24 0.0365(19) 0.027(2) 0.026(2) -0.0008(16) 0.0027(15) -0.0056(17)
C25 0.035(2) 0.027(2) 0.036(3) 0.0020(18) 0.0077(18) 0.0055(17)
C26 0.0276(19) 0.039(3) 0.038(3) 0.0051(19) 0.0123(17) -0.0004(19)
C27 0.027(2) 0.029(3) 0.029(3) 0.0004(18) 0.0036(16) -0.008(2)

loop_
_atom_type_symbol
_atom_type_description
_atom_type_scat_dispersion_real
_atom_type_scat_dispersion_imag
_atom_type_scat_source
C C 0.0033 0.0016 'International Tables Vol C Tables 4.2.6.8 and 6.1.1.4'
H H 0.0000 0.0000 'International Tables Vol C Tables 4.2.6.8 and 6.1.1.4'
F F 0.0171 0.0103 'International Tables Vol C Tables 4.2.6.8 and 6.1.1.4'
N N 0.0061 0.0033 'International Tables Vol C Tables 4.2.6.8 and 6.1.1.4'
O O 0.0106 0.0060 'International Tables Vol C Tables 4.2.6.8 and 6.1.1.4'
S S 0.1246 0.1234 'International Tables Vol C Tables 4.2.6.8 and 6.1.1.4'

loop_
_geom_angle_atom_site_label_1
_geom_angle_atom_site_label_2
_geom_angle_atom_site_label_3
_geom_angle
_geom_angle_site_symmetry_1
_geom_angle_site_symmetry_3
O1 S1 O2 118.78(6) . .
O1 S1 N1 108.74(6) . .
O1 S1 C7 108.53(6) . .
O2 S1 N1 105.32(6) . .
O2 S1 C7 109.30(6) . .
N1 S1 C7 105.35(6) . .
S1 N1 H1 110.2 . .
C1 N1 S1 121.38(8) . .
C1 N1 H1 110.1 . .
C8 N2 H2 114.7(12) . .
C15 N2 C8 121.64(11) . .
C15 N2 H2 116.4(12) . .
C5 C4 H4 120.0 . .
C5 C4 C3 119.99(13) . .
C3 C4 H4 120.0 . .
C4 C5 H5 119.8 . .
C4 C5 C6 120.30(13) . .
C6 C5 H5 119.8 . .
C5 C6 H6 120.4 . .
C5 C6 C1 119.29(12) . .
C1 C6 H6 120.4 . .
C6 C1 N1 119.05(11) . .
C2 C1 N1 120.24(12) . .
C2 C1 C6 120.61(12) . .
S1 C7 H7A 108.8 . .
S1 C7 H7B 108.8 . .
H7A C7 H7B 107.7 . .
C8 C7 S1 113.86(9) . .
C8 C7 H7A 108.8 . .
C8 C7 H7B 108.8 . .
N2 C8 C7 106.30(10) . .
N2 C8 H8 108.6 . .
N2 C8 C9 112.54(11) . .
C7 C8 H8 108.6 . .
C9 C8 C7 112.04(10) . .
C9 C8 H8 108.6 . .
C10 C9 C8 120.95(11) . .
C10 C9 C14 119.23(12) . .
C14 C9 C8 119.81(12) . .
C9 C10 H10 119.6 . .
C9 C10 C11 120.88(12) . .
C11 C10 H10 119.6 . .
C10 C11 H11 121.1 . .
C12 C11 C10 117.77(13) . .
C12 C11 H11 121.1 . .
F1 C12 C11 118.46(13) . .
F1 C12 C13 118.24(13) . .
C11 C12 C13 123.30(13) . .
C4 C3 H3 119.8 . .
C4 C3 C2 120.49(13) . .
C2 C3 H3 119.8 . .
C1 C2 H2A 120.4 . .
C3 C2 C1 119.28(13) . .
C3 C2 H2A 120.4 . .
C12 C13 H13 121.0 . .
C12 C13 C14 117.92(13) . .
C14 C13 H13 121.0 . .
C9 C14 H14 119.6 . .
C13 C14 C9 120.88(13) . .
C13 C14 H14 119.6 . .
N2 C15 C16 122.67(12) . .
N2 C15 C20 118.66(12) . .
C16 C15 C20 118.66(12) . .
C15 C16 H16 120.1 . .
C17 C16 C15 119.82(13) . .
C17 C16 H16 120.1 . .
C16 C17 H17 119.4 . .
C18 C17 C16 121.20(13) . .
C18 C17 H17 119.4 . .
C17 C18 H18 120.4 . .
C17 C18 C19 119.10(12) . .
C19 C18 H18 120.4 . .
C18 C19 H19 119.7 . .
C20 C19 C18 120.59(13) . .
C20 C19 H19 119.7 . .
C15 C20 H20 119.7 . .
C19 C20 C15 120.59(13) . .
C19 C20 H20 119.7 . .
H21A C21 H21B 109.5 . .
H21A C21 H21C 109.5 . .
H21B C21 H21C 109.5 . .
C22 C21 H21A 109.5 . .
C22 C21 H21B 109.5 . .
C22 C21 H21C 109.5 . .
C21 C22 C27 120.9(4) . .
C23 C22 C21 121.3(4) . .
C23 C22 C27 117.8(4) . .
C22 C23 H23 119.2 . .
C24 C23 C22 121.6(4) . .
C24 C23 H23 119.2 . .
C23 C24 H24 119.1 . .
C23 C24 C25 121.9(4) . .
C25 C24 H24 119.1 . .
C24 C25 H25 122.3 . .
C26 C25 C24 115.4(5) . .
C26 C25 H25 122.3 . .
C25 C26 H26 118.3 . .
C27 C26 C25 123.4(4) . .
C27 C26 H26 118.3 . .
C22 C27 H27 120.0 . .
C26 C27 C22 120.0(4) . .
C26 C27 H27 120.0 . .

loop_
_geom_bond_atom_site_label_1
_geom_bond_atom_site_label_2
_geom_bond_distance
_geom_bond_site_symmetry_2
S1 O1 1.4347(10) .
S1 O2 1.4394(10) .
S1 N1 1.6337(11) .
S1 C7 1.7738(13) .
F1 C12 1.3635(15) .
N1 H1 0.8799 .
N1 C1 1.4379(15) .
N2 C8 1.4565(16) .
N2 C15 1.3902(16) .
N2 H2 0.851(19) .
C4 H4 0.9500 .
C4 C5 1.385(2) .
C4 C3 1.388(2) .
C5 H5 0.9500 .
C5 C6 1.3935(18) .
C6 H6 0.9500 .
C6 C1 1.3941(18) .
C1 C2 1.3926(18) .
C7 H7A 0.9900 .
C7 H7B 0.9900 .
C7 C8 1.5389(17) .
C8 H8 1.0000 .
C8 C9 1.5241(17) .
C9 C10 1.3925(18) .
C9 C14 1.3945(18) .
C10 H10 0.9500 .
C10 C11 1.3938(18) .
C11 H11 0.9500 .
C11 C12 1.378(2) .
C12 C13 1.382(2) .
C3 H3 0.9500 .
C3 C2 1.3894(18) .
C2 H2A 0.9500 .
C13 H13 0.9500 .
C13 C14 1.3877(19) .
C14 H14 0.9500 .
C15 C16 1.3986(18) .
C15 C20 1.4055(18) .
C16 H16 0.9500 .
C16 C17 1.3946(18) .
C17 H17 0.9500 .
C17 C18 1.382(2) .
C18 H18 0.9500 .
C18 C19 1.390(2) .
C19 H19 0.9500 .
C19 C20 1.3841(19) .
C20 H20 0.9500 .
C21 H21A 0.9800 .
C21 H21B 0.9800 .
C21 H21C 0.9800 .
C21 C22 1.401(5) .
C22 C23 1.395(5) .
C22 C27 1.405(5) .
C23 H23 0.9500 .
C23 C24 1.394(6) .
C24 H24 0.9500 .
C24 C25 1.413(6) .
C25 H25 0.9500 .
C25 C26 1.405(6) .
C26 H26 0.9500 .
C26 C27 1.395(6) .
C27 H27 0.9500 .

loop_
_geom_torsion_atom_site_label_1
_geom_torsion_atom_site_label_2
_geom_torsion_atom_site_label_3
_geom_torsion_atom_site_label_4
_geom_torsion
_geom_torsion_site_symmetry_1
_geom_torsion_site_symmetry_2
_geom_torsion_site_symmetry_3
_geom_torsion_site_symmetry_4
S1 N1 C1 C6 120.90(11) . . . .
S1 N1 C1 C2 -62.64(15) . . . .
S1 C7 C8 N2 -167.00(8) . . . .
S1 C7 C8 C9 69.69(12) . . . .
F1 C12 C13 C14 -179.49(12) . . . .
O1 S1 N1 C1 46.05(12) . . . .
O1 S1 C7 C8 56.39(10) . . . .
O2 S1 N1 C1 174.37(10) . . . .
O2 S1 C7 C8 -74.56(10) . . . .
N1 S1 C7 C8 172.71(9) . . . .
N1 C1 C2 C3 -178.25(11) . . . .
N2 C8 C9 C10 127.11(13) . . . .
N2 C8 C9 C14 -54.24(15) . . . .
N2 C15 C16 C17 178.63(12) . . . .
N2 C15 C20 C19 -177.50(12) . . . .
C4 C5 C6 C1 1.3(2) . . . .
C4 C3 C2 C1 1.2(2) . . . .
C5 C4 C3 C2 0.7(2) . . . .
C5 C6 C1 N1 177.08(11) . . . .
C5 C6 C1 C2 0.64(19) . . . .
C6 C1 C2 C3 -1.85(19) . . . .
C7 S1 N1 C1 -70.12(11) . . . .
C7 C8 C9 C10 -113.16(13) . . . .
C7 C8 C9 C14 65.48(15) . . . .
C8 N2 C15 C16 13.70(19) . . . .
C8 N2 C15 C20 -167.46(12) . . . .
C8 C9 C10 C11 178.59(12) . . . .
C8 C9 C14 C13 -177.50(12) . . . .
C9 C10 C11 C12 -1.2(2) . . . .
C10 C9 C14 C13 1.17(19) . . . .
C10 C11 C12 F1 -179.45(12) . . . .
C10 C11 C12 C13 1.4(2) . . . .
C11 C12 C13 C14 -0.3(2) . . . .
C12 C13 C14 C9 -1.0(2) . . . .
C3 C4 C5 C6 -1.9(2) . . . .
C14 C9 C10 C11 -0.07(19) . . . .
C15 N2 C8 C7 152.16(11) . . . .
C15 N2 C8 C9 -84.84(14) . . . .
C15 C16 C17 C18 -1.3(2) . . . .
C16 C15 C20 C19 1.38(19) . . . .
C16 C17 C18 C19 1.5(2) . . . .
C17 C18 C19 C20 -0.3(2) . . . .
C18 C19 C20 C15 -1.1(2) . . . .
C20 C15 C16 C17 -0.2(2) . . . .
C21 C22 C23 C24 -176.1(4) . . . .
C21 C22 C27 C26 176.2(4) . . . .
C22 C23 C24 C25 -1.3(7) . . . .
C23 C22 C27 C26 -1.3(6) . . . .
C23 C24 C25 C26 1.0(6) . . . .
C24 C25 C26 C27 -0.9(7) . . . .
C25 C26 C27 C22 1.1(7) . . . .
C27 C22 C23 C24 1.4(6) . . . .
